data_4035539
loop_
_publ_author_name
'Manna, Manash Kumar'
'Bairy, Gurupada'
'Jana, Ranjan'

_publ_section_title
;
 Sterically Controlled Ru(II)-Catalyzed Divergent Synthesis of
 2-Methylindoles and Indolines through a C-H Allylation/Cyclization
 Cascade.
;
_journal_issue 15
_journal_name_full 'The Journal of organic chemistry'
_journal_page_first 8390
_journal_page_last 8400
_journal_paper_doi 10.1021/acs.joc.8b01034
_journal_volume 83
_journal_year 2018
_chemical_formula_sum 'C20 H16 N2'
_chemical_formula_weight 284.35
_space_group_crystal_system monoclinic
_space_group_IT_number 14
_space_group_name_Hall '-P 2yn'
_space_group_name_H-M_alt 'P 1 21/n 1'
_atom_sites_solution_hydrogens geom
_audit_creation_method SHELXL-2016/6
_cell_angle_alpha 90
_cell_angle_beta 114.037(3)
_cell_angle_gamma 90
_cell_formula_units_Z 4
_cell_length_a 12.8526(7)
_cell_length_b 8.4407(5)
_cell_length_c 15.2915(9)
_cell_measurement_reflns_used 7219
_cell_measurement_temperature 296(2)
_cell_measurement_theta_max 23.67
_cell_measurement_theta_min 2.41
_cell_volume 1515.04(16)
_computing_structure_refinement 'SHELXL-2016/6 (Sheldrick, 2016)'
_computing_structure_solution 'SHELXT 2014/4 (Sheldrick, 2014)'
_diffrn_ambient_temperature 296(2)
_diffrn_measured_fraction_theta_full 1.000
_diffrn_measured_fraction_theta_max 1.000
_diffrn_measurement_device_type 'Bruker APEX-II CCD'
_diffrn_measurement_method '\f and \w scans'
_diffrn_radiation_type MoK\a
_diffrn_radiation_wavelength 0.71073
_diffrn_reflns_av_R_equivalents 0.0404
_diffrn_reflns_av_unetI/netI 0.0197
_diffrn_reflns_Laue_measured_fraction_full 1.000
_diffrn_reflns_Laue_measured_fraction_max 1.000
_diffrn_reflns_limit_h_max 15
_diffrn_reflns_limit_h_min -15
_diffrn_reflns_limit_k_max 10
_diffrn_reflns_limit_k_min -10
_diffrn_reflns_limit_l_max 18
_diffrn_reflns_limit_l_min -18
_diffrn_reflns_number 19984
_diffrn_reflns_point_group_measured_fraction_full 1.000
_diffrn_reflns_point_group_measured_fraction_max 1.000
_diffrn_reflns_theta_full 24.999
_diffrn_reflns_theta_max 24.999
_diffrn_reflns_theta_min 2.683
_exptl_absorpt_coefficient_mu 0.074
_exptl_crystal_colour colourless
_exptl_crystal_density_diffrn 1.247
_exptl_crystal_description Block
_exptl_crystal_F_000 600
_exptl_crystal_size_max 0.720
_exptl_crystal_size_mid 0.460
_exptl_crystal_size_min 0.180
_refine_diff_density_max 0.127
_refine_diff_density_min -0.122
_refine_diff_density_rms 0.030
_refine_ls_extinction_coef 0.017(2)
_refine_ls_extinction_expression Fc^*^=kFc[1+0.001xFc^2^\l^3^/sin(2\q)]^-1/4^
_refine_ls_extinction_method 'SHELXL-2016/6 (Sheldrick 2016)'
_refine_ls_goodness_of_fit_ref 1.027
_refine_ls_hydrogen_treatment constr
_refine_ls_matrix_type full
_refine_ls_number_parameters 201
_refine_ls_number_reflns 2661
_refine_ls_number_restraints 0
_refine_ls_restrained_S_all 1.027
_refine_ls_R_factor_all 0.0496
_refine_ls_R_factor_gt 0.0369
_refine_ls_shift/su_max 0.000
_refine_ls_shift/su_mean 0.000
_refine_ls_structure_factor_coef Fsqd
_refine_ls_weighting_details 'w=1/[\s^2^(Fo^2^)+(0.0532P)^2^+0.2260P] where P=(Fo^2^+2Fc^2^)/3'
_refine_ls_weighting_scheme calc
_refine_ls_wR_factor_gt 0.0968
_refine_ls_wR_factor_ref 0.1106
_reflns_Friedel_coverage 0.000
_reflns_number_gt 2094
_reflns_number_total 2661
_reflns_threshold_expression 'I > 2\s(I)'
_cod_data_source_file jo8b01034_si_002.cif
_cod_data_source_block MKM_C5_13_0m_a
_cod_original_cell_volume 1515.04(15)
_cod_original_sg_symbol_H-M 'P 21/n'
_cod_database_code 4035539
_shelx_shelxl_version_number 2016/6
_shelx_space_group_comment
;
The symmetry employed for this shelxl refinement is uniquely defined
by the following loop, which should always be used as a source of
symmetry information in preference to the above space-group names.
They are only intended as comments.
;
_shelx_estimated_absorpt_t_min 0.949
_shelx_estimated_absorpt_t_max 0.987

loop_
_space_group_symop_operation_xyz
'x, y, z'
'-x+1/2, y+1/2, -z+1/2'
'-x, -y, -z'
'x-1/2, -y-1/2, z-1/2'

loop_
_atom_site_label
_atom_site_type_symbol
_atom_site_fract_x
_atom_site_fract_y
_atom_site_fract_z
_atom_site_U_iso_or_equiv
_atom_site_adp_type
_atom_site_occupancy
_atom_site_site_symmetry_order
_atom_site_calc_flag
_atom_site_refinement_flags_posn
_atom_site_refinement_flags_adp
N2 N 0.64303(11) 0.51918(16) 0.29658(8) 0.0663(3) Uani 1 1 d . .
N1 N 0.59638(11) 0.39917(17) 0.14888(9) 0.0745(4) Uani 1 1 d . .
C15 C 0.83224(12) 0.42736(17) 0.69603(10) 0.0588(4) Uani 1 1 d . .
C10 C 0.64142(12) 0.54337(17) 0.44253(9) 0.0577(4) Uani 1 1 d . .
C11 C 0.68305(12) 0.52237(16) 0.54101(9) 0.0586(4) Uani 1 1 d . .
H005 H 0.641316 0.559550 0.574169 0.070 Uiso 1 1 calc R U
C9 C 0.78630(12) 0.44648(17) 0.59042(10) 0.0589(4) Uani 1 1 d . .
C5 C 0.67437(13) 0.47543(18) 0.22095(10) 0.0623(4) Uani 1 1 d . .
C6 C 0.70414(13) 0.48501(18) 0.39294(10) 0.0609(4) Uani 1 1 d . .
C13 C 0.54151(12) 0.61474(18) 0.37305(10) 0.0657(4) Uani 1 1 d . .
H009 H 0.484375 0.664075 0.385642 0.079 Uiso 1 1 calc R U
C12 C 0.54349(13) 0.59896(19) 0.28613(10) 0.0667(4) Uani 1 1 d . .
C16 C 0.91424(13) 0.31553(19) 0.74371(11) 0.0691(4) Uani 1 1 d . .
H00B H 0.942103 0.250111 0.709231 0.083 Uiso 1 1 calc R U
C8 C 0.84540(14) 0.3892(2) 0.53758(11) 0.0745(5) Uani 1 1 d . .
H00C H 0.914338 0.337332 0.569999 0.089 Uiso 1 1 calc R U
C18 C 0.91593(15) 0.3929(2) 0.89486(11) 0.0773(5) Uani 1 1 d . .
H00D H 0.943148 0.380001 0.960856 0.093 Uiso 1 1 calc R U
C17 C 0.95537(14) 0.2996(2) 0.84196(12) 0.0794(5) Uani 1 1 d . .
H00E H 1.010959 0.224035 0.872655 0.095 Uiso 1 1 calc R U
C7 C 0.80607(14) 0.4063(2) 0.44007(11) 0.0755(5) Uani 1 1 d . .
H00F H 0.846802 0.366154 0.406792 0.091 Uiso 1 1 calc R U
C1 C 0.62438(16) 0.3594(2) 0.07688(11) 0.0802(5) Uani 1 1 d . .
H00G H 0.569663 0.308006 0.024533 0.096 Uiso 1 1 calc R U
C20 C 0.79527(14) 0.5231(2) 0.75136(11) 0.0756(5) Uani 1 1 d . .
H00H H 0.741609 0.601514 0.721615 0.091 Uiso 1 1 calc R U
C4 C 0.78070(15) 0.5108(2) 0.22546(12) 0.0802(5) Uani 1 1 d . .
H00I H 0.833610 0.564697 0.277705 0.096 Uiso 1 1 calc R U
C2 C 0.72691(16) 0.3885(2) 0.07457(12) 0.0801(5) Uani 1 1 d . .
H00J H 0.742094 0.357540 0.022583 0.096 Uiso 1 1 calc R U
C19 C 0.83586(16) 0.5052(2) 0.84913(11) 0.0821(5) Uani 1 1 d . .
H00K H 0.808539 0.570158 0.884220 0.098 Uiso 1 1 calc R U
C3 C 0.80673(16) 0.4644(2) 0.15059(13) 0.0896(6) Uani 1 1 d . .
H00N H 0.878495 0.484869 0.151992 0.107 Uiso 1 1 calc R U
C21 C 0.46191(16) 0.6596(3) 0.19167(11) 0.0887(5) Uani 1 1 d . .
H21A H 0.402853 0.718901 0.199981 0.133 Uiso 1 1 calc R U
H21B H 0.428783 0.572027 0.149350 0.133 Uiso 1 1 calc R U
H21C H 0.501446 0.726906 0.164722 0.133 Uiso 1 1 calc R U

loop_
_atom_site_aniso_label
_atom_site_aniso_U_11
_atom_site_aniso_U_22
_atom_site_aniso_U_33
_atom_site_aniso_U_23
_atom_site_aniso_U_13
_atom_site_aniso_U_12
N2 0.0669(8) 0.0814(8) 0.0520(7) -0.0029(6) 0.0258(6) 0.0087(6)
N1 0.0770(8) 0.0966(10) 0.0532(7) -0.0068(7) 0.0299(6) -0.0094(7)
C15 0.0593(8) 0.0597(8) 0.0570(8) 0.0004(6) 0.0231(7) -0.0060(7)
C10 0.0588(8) 0.0619(8) 0.0547(8) -0.0025(6) 0.0254(7) 0.0005(7)
C11 0.0624(9) 0.0620(8) 0.0567(8) -0.0026(6) 0.0298(7) 0.0004(7)
C9 0.0608(8) 0.0603(8) 0.0563(8) -0.0023(6) 0.0245(7) -0.0010(7)
C5 0.0706(9) 0.0678(9) 0.0526(8) 0.0009(7) 0.0293(7) 0.0021(7)
C6 0.0627(8) 0.0689(9) 0.0523(8) -0.0038(6) 0.0247(7) 0.0021(7)
C13 0.0628(9) 0.0759(10) 0.0604(8) 0.0011(7) 0.0272(7) 0.0099(7)
C12 0.0664(9) 0.0748(10) 0.0576(8) 0.0008(7) 0.0238(7) 0.0061(8)
C16 0.0705(10) 0.0657(9) 0.0691(9) 0.0044(7) 0.0262(8) 0.0005(7)
C8 0.0674(9) 0.0915(12) 0.0620(9) 0.0004(8) 0.0238(7) 0.0201(8)
C18 0.0852(11) 0.0804(11) 0.0561(9) 0.0051(8) 0.0183(8) -0.0181(9)
C17 0.0783(11) 0.0746(11) 0.0732(10) 0.0168(9) 0.0184(9) 0.0003(9)
C7 0.0717(10) 0.0975(12) 0.0614(9) -0.0048(8) 0.0314(8) 0.0201(9)
C1 0.0918(12) 0.0982(13) 0.0539(9) -0.0074(8) 0.0329(8) -0.0069(10)
C20 0.0833(11) 0.0839(11) 0.0574(9) 0.0031(8) 0.0266(8) 0.0126(9)
C4 0.0773(11) 0.0924(12) 0.0772(11) -0.0137(9) 0.0379(9) -0.0138(9)
C2 0.0952(13) 0.0924(12) 0.0667(10) 0.0031(9) 0.0473(10) 0.0103(10)
C19 0.0951(12) 0.0920(12) 0.0595(9) -0.0033(9) 0.0320(9) 0.0006(10)
C3 0.0843(12) 0.1096(14) 0.0920(13) -0.0056(11) 0.0535(11) -0.0079(11)
C21 0.0880(12) 0.1094(14) 0.0629(10) 0.0103(9) 0.0247(9) 0.0259(11)

loop_
_atom_type_symbol
_atom_type_description
_atom_type_scat_dispersion_real
_atom_type_scat_dispersion_imag
_atom_type_scat_source
C C 0.0033 0.0016 'International Tables Vol C Tables 4.2.6.8 and 6.1.1.4'
H H 0.0000 0.0000 'International Tables Vol C Tables 4.2.6.8 and 6.1.1.4'
N N 0.0061 0.0033 'International Tables Vol C Tables 4.2.6.8 and 6.1.1.4'

loop_
_geom_angle_atom_site_label_1
_geom_angle_atom_site_label_2
_geom_angle_atom_site_label_3
_geom_angle
C6 N2 C12 108.51(11)
C6 N2 C5 125.79(12)
C12 N2 C5 125.66(12)
C5 N1 C1 116.40(14)
C16 C15 C20 116.99(14)
C16 C15 C9 121.88(13)
C20 C15 C9 121.13(13)
C11 C10 C6 119.28(13)
C11 C10 C13 134.01(13)
C6 C10 C13 106.70(12)
C9 C11 C10 120.66(13)
C9 C11 H005 119.7
C10 C11 H005 119.7
C11 C9 C8 117.90(13)
C11 C9 C15 120.71(13)
C8 C9 C15 121.39(13)
N1 C5 C4 123.46(14)
N1 C5 N2 115.91(13)
C4 C5 N2 120.62(14)
C7 C6 N2 131.29(13)
C7 C6 C10 121.26(13)
N2 C6 C10 107.44(13)
C12 C13 C10 108.71(13)
C12 C13 H009 125.6
C10 C13 H009 125.6
C13 C12 N2 108.64(13)
C13 C12 C21 129.43(15)
N2 C12 C21 121.84(13)
C17 C16 C15 120.81(15)
C17 C16 H00B 119.6
C15 C16 H00B 119.6
C7 C8 C9 122.94(14)
C7 C8 H00C 118.5
C9 C8 H00C 118.5
C19 C18 C17 118.78(15)
C19 C18 H00D 120.6
C17 C18 H00D 120.6
C18 C17 C16 121.23(16)
C18 C17 H00E 119.4
C16 C17 H00E 119.4
C8 C7 C6 117.93(14)
C8 C7 H00F 121.0
C6 C7 H00F 121.0
N1 C1 C2 124.64(16)
N1 C1 H00G 117.7
C2 C1 H00G 117.7
C19 C20 C15 121.77(16)
C19 C20 H00H 119.1
C15 C20 H00H 119.1
C5 C4 C3 118.12(16)
C5 C4 H00I 120.9
C3 C4 H00I 120.9
C1 C2 C3 117.84(15)
C1 C2 H00J 121.1
C3 C2 H00J 121.1
C18 C19 C20 120.39(17)
C18 C19 H00K 119.8
C20 C19 H00K 119.8
C2 C3 C4 119.50(17)
C2 C3 H00N 120.2
C4 C3 H00N 120.2
C12 C21 H21A 109.5
C12 C21 H21B 109.5
H21A C21 H21B 109.5
C12 C21 H21C 109.5
H21A C21 H21C 109.5
H21B C21 H21C 109.5

loop_
_geom_bond_atom_site_label_1
_geom_bond_atom_site_label_2
_geom_bond_distance
N2 C6 1.3886(18)
N2 C12 1.3962(19)
N2 C5 1.4198(18)
N1 C5 1.3167(19)
N1 C1 1.3331(19)
C15 C16 1.381(2)
C15 C20 1.386(2)
C15 C9 1.4852(19)
C10 C11 1.3889(18)
C10 C6 1.4020(19)
C10 C13 1.4245(19)
C11 C9 1.388(2)
C11 H005 0.9300
C9 C8 1.401(2)
C5 C4 1.373(2)
C6 C7 1.381(2)
C13 C12 1.346(2)
C13 H009 0.9300
C12 C21 1.488(2)
C16 C17 1.381(2)
C16 H00B 0.9300
C8 C7 1.373(2)
C8 H00C 0.9300
C18 C19 1.364(2)
C18 C17 1.366(2)
C18 H00D 0.9300
C17 H00E 0.9300
C7 H00F 0.9300
C1 C2 1.355(2)
C1 H00G 0.9300
C20 C19 1.376(2)
C20 H00H 0.9300
C4 C3 1.374(2)
C4 H00I 0.9300
C2 C3 1.357(2)
C2 H00J 0.9300
C19 H00K 0.9300
C3 H00N 0.9300
C21 H21A 0.9600
C21 H21B 0.9600
C21 H21C 0.9600
